data_7038648
loop_
_publ_author_name
'Kim, Yonghwi'
'Haldar, Ritesh'
'Kim, Hyunuk'
'Koo, Jaehyoung'
'Kim, Kimoon'

_publ_section_title
;
 The guest-dependent thermal response of the flexible MOF
 Zn2(BDC)2(DABCO).
;
_journal_issue 10
_journal_name_full 'Dalton transactions (Cambridge, England : 2003)'
_journal_page_first 4187
_journal_page_last 4192
_journal_paper_doi 10.1039/c5dt03710g
_journal_volume 45
_journal_year 2016
_chemical_formula_sum 'C22 H20 N2 O8 Zn2'
_chemical_formula_weight 571.14
_chemical_name_common '[Zn2(BDC)2(DABCO)]'
_chemical_name_systematic
; 
 ? 
;
_space_group_crystal_system tetragonal
_space_group_IT_number 123
_space_group_name_Hall '-P 4 2'
_space_group_name_H-M_alt 'P 4/m m m'
_symmetry_space_group_name_Hall '-P 4 2'
_symmetry_space_group_name_H-M 'P 4/m m m'
_atom_sites_solution_hydrogens geom
_audit_creation_method SHELXL-2014
_audit_update_record
;
2015-10-14 deposited with the CCDC.
2015-10-15 downloaded from the CCDC.
;
_cell_angle_alpha 90
_cell_angle_beta 90
_cell_angle_gamma 90
_cell_formula_units_Z 1
_cell_length_a 10.9554(3)
_cell_length_b 10.9554(3)
_cell_length_c 9.5967(3)
_cell_measurement_reflns_used 5869
_cell_measurement_temperature 150(2)
_cell_measurement_theta_max 40.77
_cell_measurement_theta_min 2.63
_cell_volume 1151.80(6)
_computing_cell_refinement 'Bruker SAINT'
_computing_data_collection 'Bruker APEX2'
_computing_data_reduction 'Bruker SAINT'
_computing_molecular_graphics 'Bruker SHELXTL'
_computing_publication_material 'Bruker SHELXTL'
_computing_structure_refinement 'SHELXL-2014 (Sheldrick, 2014)'
_computing_structure_solution 'SHELXS-97 (Sheldrick 2008)'
_diffrn_ambient_temperature 150(2)
_diffrn_measured_fraction_theta_full 0.993
_diffrn_measured_fraction_theta_max 0.986
_diffrn_measurement_device_type 'Bruker APEX-II CCD'
_diffrn_measurement_method '\f and \w scans'
_diffrn_radiation_type MoK\a
_diffrn_radiation_wavelength 0.71073
_diffrn_reflns_av_R_equivalents 0.0269
_diffrn_reflns_av_unetI/netI 0.0184
_diffrn_reflns_laue_measured_fraction_full 0.993
_diffrn_reflns_laue_measured_fraction_max 0.986
_diffrn_reflns_limit_h_max 15
_diffrn_reflns_limit_h_min -15
_diffrn_reflns_limit_k_max 13
_diffrn_reflns_limit_k_min -15
_diffrn_reflns_limit_l_max 12
_diffrn_reflns_limit_l_min -13
_diffrn_reflns_number 7085
_diffrn_reflns_point_group_measured_fraction_full 0.993
_diffrn_reflns_point_group_measured_fraction_max 0.986
_diffrn_reflns_theta_full 25.242
_diffrn_reflns_theta_max 30.503
_diffrn_reflns_theta_min 2.629
_exptl_absorpt_coefficient_mu 1.067
_exptl_absorpt_correction_T_max 0.7494
_exptl_absorpt_correction_T_min 0.5477
_exptl_absorpt_correction_type multi-scan
_exptl_absorpt_process_details SADABS
_exptl_crystal_colour colorless
_exptl_crystal_density_diffrn 0.823
_exptl_crystal_description block
_exptl_crystal_F_000 290
_exptl_crystal_size_max 0.250
_exptl_crystal_size_mid 0.240
_exptl_crystal_size_min 0.200
_refine_diff_density_max 0.515
_refine_diff_density_min -0.532
_refine_diff_density_rms 0.052
_refine_ls_extinction_method none
_refine_ls_goodness_of_fit_ref 1.081
_refine_ls_hydrogen_treatment constr
_refine_ls_matrix_type full
_refine_ls_number_parameters 39
_refine_ls_number_reflns 1065
_refine_ls_number_restraints 0
_refine_ls_restrained_S_all 1.081
_refine_ls_R_factor_all 0.0257
_refine_ls_R_factor_gt 0.0236
_refine_ls_shift/su_max 0.000
_refine_ls_shift/su_mean 0.000
_refine_ls_structure_factor_coef Fsqd
_refine_ls_weighting_details 'w=1/[\s^2^(Fo^2^)+(0.0252P)^2^+0.4582P] where P=(Fo^2^+2Fc^2^)/3'
_refine_ls_weighting_scheme calc
_refine_ls_wR_factor_gt 0.0556
_refine_ls_wR_factor_ref 0.0568
_reflns_Friedel_coverage 0.000
_reflns_number_gt 1016
_reflns_number_total 1065
_reflns_threshold_expression 'I > 2\s(I)'
_cod_data_source_file c5dt03710g2.cif
_cod_data_source_block DMOF-150K
_cod_original_cell_volume 1151.80(7)
_cod_database_code 7038648
_shelx_space_group_comment
; 
The symmetry employed for this shelxl refinement is uniquely defined 
by the following loop, which should always be used as a source of 
symmetry information in preference to the above space-group names. 
They are only intended as comments. 
;
_shelx_estimated_absorpt_t_min 0.776
_shelx_estimated_absorpt_t_max 0.815
_shelxl_version_number 2014-3

loop_
_space_group_symop_operation_xyz
'x, y, z'
'-x, -y, z'
'-y, x, z'
'y, -x, z'
'-x, y, -z'
'x, -y, -z'
'y, x, -z'
'-y, -x, -z'
'-x, -y, -z'
'x, y, -z'
'y, -x, -z'
'-y, x, -z'
'x, -y, z'
'-x, y, z'
'-y, -x, z'
'y, x, z'

loop_
_atom_site_label
_atom_site_type_symbol
_atom_site_fract_x
_atom_site_fract_y
_atom_site_fract_z
_atom_site_U_iso_or_equiv
_atom_site_adp_type
_atom_site_occupancy
_atom_site_site_symmetry_order
_atom_site_calc_flag
_atom_site_refinement_flags_posn
_atom_site_refinement_flags_adp
_atom_site_refinement_flags_occupancy
Zn1 Zn 0.0000 1.0000 0.35006(3) 0.00896(9) Uani 1 8 d S T P
O1 O 0.18277(11) 1.0163(4) 0.38460(13) 0.0186(8) Uani 0.5 1 d . . P
N1 N 0.0000 1.0000 0.1342(2) 0.0115(4) Uani 1 8 d S T P
C1 C 0.23536(16) 1.0000 0.5000 0.0173(3) Uani 1 4 d S T P
C2 C 0.37258(16) 1.0000 0.5000 0.0186(4) Uani 1 4 d S T P
C3 C 0.43663(14) 1.0000 0.62269(16) 0.0483(6) Uani 1 2 d S T P
H3 H 0.3938 1.0000 0.7088 0.058 Uiso 1 2 calc R U P
C4 C 0.0477(4) 1.1137(3) 0.0800(3) 0.066(2) Uani 0.375 1 d . . P
H4A H 0.1321 1.1258 0.1143 0.079 Uiso 0.75 2 calc R U P
H4B H -0.0028 1.1823 0.1143 0.079 Uiso 0.75 2 calc R U P

loop_
_atom_site_aniso_label
_atom_site_aniso_U_11
_atom_site_aniso_U_22
_atom_site_aniso_U_33
_atom_site_aniso_U_23
_atom_site_aniso_U_13
_atom_site_aniso_U_12
Zn1 0.01051(10) 0.01051(10) 0.00588(14) 0.000 0.000 0.000
O1 0.0116(4) 0.023(3) 0.0210(5) 0.0022(6) -0.0026(4) -0.0011(6)
N1 0.0131(6) 0.0131(6) 0.0084(9) 0.000 0.000 0.000
C1 0.0105(7) 0.0214(8) 0.0199(9) 0.000 0.000 0.000
C2 0.0099(7) 0.0287(9) 0.0171(9) 0.000 0.000 0.000
C3 0.0123(7) 0.117(2) 0.0150(8) 0.000 0.0021(5) 0.000
C4 0.155(6) 0.0370(17) 0.0071(11) -0.0003(9) 0.0012(13) -0.061(3)

loop_
_atom_type_symbol
_atom_type_description
_atom_type_scat_dispersion_real
_atom_type_scat_dispersion_imag
_atom_type_scat_source
C C 0.0033 0.0016 'International Tables Vol C Tables 4.2.6.8 and 6.1.1.4'
H H 0.0000 0.0000 'International Tables Vol C Tables 4.2.6.8 and 6.1.1.4'
N N 0.0061 0.0033 'International Tables Vol C Tables 4.2.6.8 and 6.1.1.4'
O O 0.0106 0.0060 'International Tables Vol C Tables 4.2.6.8 and 6.1.1.4'
Zn Zn 0.2839 1.4301 'International Tables Vol C Tables 4.2.6.8 and 6.1.1.4'

loop_
_geom_angle_atom_site_label_1
_geom_angle_atom_site_label_2
_geom_angle_atom_site_label_3
_geom_angle
_geom_angle_site_symmetry_1
_geom_angle_site_symmetry_3
O1 Zn1 O1 88.484(12) 16_465 13_575
O1 Zn1 O1 10.1(3) 16_465 3_665
O1 Zn1 O1 98.4(3) 13_575 3_665
O1 Zn1 O1 161.28(7) 16_465 15_665
O1 Zn1 O1 88.484(12) 13_575 15_665
O1 Zn1 O1 158.69(14) 3_665 15_665
O1 Zn1 O1 98.4(3) 16_465 2_575
O1 Zn1 O1 158.69(13) 13_575 2_575
O1 Zn1 O1 88.484(12) 3_665 2_575
O1 Zn1 O1 78.5(3) 15_665 2_575
O1 Zn1 O1 88.484(12) 16_465 14
O1 Zn1 O1 161.28(7) 13_575 14
O1 Zn1 O1 78.5(3) 3_665 14
O1 Zn1 O1 88.484(12) 15_665 14
O1 Zn1 O1 10.1(3) 2_575 14
O1 Zn1 O1 158.69(14) 16_465 4_465
O1 Zn1 O1 78.5(3) 13_575 4_465
O1 Zn1 O1 161.28(7) 3_665 4_465
O1 Zn1 O1 10.1(3) 15_665 4_465
O1 Zn1 O1 88.484(12) 2_575 4_465
O1 Zn1 O1 98.4(3) 14 4_465
O1 Zn1 O1 78.5(3) 16_465 .
O1 Zn1 O1 10.1(3) 13_575 .
O1 Zn1 O1 88.485(12) 3_665 .
O1 Zn1 O1 98.4(3) 15_665 .
O1 Zn1 O1 161.28(7) 2_575 .
O1 Zn1 O1 158.69(14) 14 .
O1 Zn1 O1 88.483(12) 4_465 .
O1 Zn1 N1 99.36(4) 16_465 .
O1 Zn1 N1 99.36(4) 13_575 .
O1 Zn1 N1 99.36(4) 3_665 .
O1 Zn1 N1 99.36(4) 15_665 .
O1 Zn1 N1 99.36(4) 2_575 .
O1 Zn1 N1 99.36(4) 14 .
O1 Zn1 N1 99.36(4) 4_465 .
O1 Zn1 N1 99.36(4) . .
O1 Zn1 Zn1 80.64(4) 16_465 9_576
O1 Zn1 Zn1 80.64(4) 13_575 9_576
O1 Zn1 Zn1 80.64(4) 3_665 9_576
O1 Zn1 Zn1 80.64(4) 15_665 9_576
O1 Zn1 Zn1 80.64(4) 2_575 9_576
O1 Zn1 Zn1 80.64(4) 14 9_576
O1 Zn1 Zn1 80.64(4) 4_465 9_576
O1 Zn1 Zn1 80.64(4) . 9_576
N1 Zn1 Zn1 180.0 . 9_576
O1 O1 C1 81.8(2) 13_575 .
O1 O1 Zn1 84.96(13) 13_575 .
C1 O1 Zn1 125.40(13) . .
C4 N1 C4 118.7(3) 16_465 3_665
C4 N1 C4 41.3(4) 16_465 .
C4 N1 C4 82.57(9) 3_665 .
C4 N1 C4 82.57(9) 16_465 14
C4 N1 C4 41.3(4) 3_665 14
C4 N1 C4 42.3(4) . 14
C4 N1 C4 42.3(4) 16_465 4_465
C4 N1 C4 137.8(3) 3_665 4_465
C4 N1 C4 82.57(9) . 4_465
C4 N1 C4 119.5(3) 14 4_465
C4 N1 C4 137.8(3) 16_465 15_665
C4 N1 C4 42.3(4) 3_665 15_665
C4 N1 C4 119.5(3) . 15_665
C4 N1 C4 82.57(9) 14 15_665
C4 N1 C4 118.7(3) 4_465 15_665
C4 N1 C4 119.5(3) 16_465 2_575
C4 N1 C4 82.56(9) 3_665 2_575
C4 N1 C4 137.8(3) . 2_575
C4 N1 C4 118.7(3) 14 2_575
C4 N1 C4 82.57(9) 4_465 2_575
C4 N1 C4 41.3(4) 15_665 2_575
C4 N1 C4 82.56(9) 16_465 13_575
C4 N1 C4 119.5(3) 3_665 13_575
C4 N1 C4 118.7(3) . 13_575
C4 N1 C4 137.8(3) 14 13_575
C4 N1 C4 41.3(4) 4_465 13_575
C4 N1 C4 82.57(9) 15_665 13_575
C4 N1 C4 42.3(4) 2_575 13_575
C4 N1 Zn1 111.08(13) 16_465 .
C4 N1 Zn1 111.08(13) 3_665 .
C4 N1 Zn1 111.08(13) . .
C4 N1 Zn1 111.08(13) 14 .
C4 N1 Zn1 111.08(13) 4_465 .
C4 N1 Zn1 111.08(13) 15_665 .
C4 N1 Zn1 111.08(13) 2_575 .
C4 N1 Zn1 111.08(13) 13_575 .
O1 C1 O1 125.63(18) 13_575 10_556
O1 C1 O1 122.8(2) 13_575 6_576
O1 C1 O1 16.3(4) 10_556 6_576
O1 C1 O1 16.3(4) 13_575 .
O1 C1 O1 122.8(2) 10_556 .
O1 C1 O1 125.64(18) 6_576 .
O1 C1 C2 117.18(9) 13_575 .
O1 C1 C2 117.18(9) 10_556 .
O1 C1 C2 117.18(9) 6_576 .
O1 C1 C2 117.18(9) . .
C3 C2 C3 118.41(18) 10_556 .
C3 C2 C1 120.79(9) 10_556 .
C3 C2 C1 120.79(9) . .
C2 C3 C3 120.79(9) . 2_675
N1 C4 C4 111.08(13) . 10

loop_
_geom_bond_atom_site_label_1
_geom_bond_atom_site_label_2
_geom_bond_distance
_geom_bond_site_symmetry_2
Zn1 O1 2.0374(13) 16_465
Zn1 O1 2.0374(13) 13_575
Zn1 O1 2.0374(13) 3_665
Zn1 O1 2.0374(13) 15_665
Zn1 O1 2.0374(13) 2_575
Zn1 O1 2.0374(13) 14
Zn1 O1 2.0374(13) 4_465
Zn1 O1 2.0374(13) .
Zn1 N1 2.071(2) .
Zn1 Zn1 2.8778(5) 9_576
O1 O1 0.358(9) 13_575
O1 C1 1.2612(15) .
N1 C4 1.448(3) 16_465
N1 C4 1.448(3) 3_665
N1 C4 1.448(3) .
N1 C4 1.448(3) 14
N1 C4 1.448(3) 4_465
N1 C4 1.448(3) 15_665
N1 C4 1.448(3) 2_575
N1 C4 1.448(3) 13_575
C1 O1 1.2611(16) 13_575
C1 O1 1.2611(15) 10_556
C1 O1 1.2611(16) 6_576
C1 C2 1.503(2) .
C2 C3 1.3706(18) 10_556
C2 C3 1.3707(18) .
C3 C3 1.388(3) 2_675
C4 C4 1.535(5) 10
